data_4134923
loop_
_publ_author_name
'Liu, Lizhen'
'Yao, Zizhu'
'Ye, Yingxiang'
'Yang, Yike'
'Lin, Quanjie'
'Zhang, Zhangjing'
'O'Keeffe, Michael'
'Xiang, Shengchang'

_publ_section_title
;
 Integrating pillared-layer strategy and pore-space partition method to
 construct multicomponent MOFs for C2H2/CO2 separation.
;
_journal_name_full 'Journal of the American Chemical Society'
_journal_paper_doi 10.1021/jacs.0c00612
_journal_year 2020
_chemical_formula_moiety 'C55 H23.5 Co4.5 F4 N4 O17.5'
_chemical_formula_sum 'C55 H23.5 Co4.5 F4 N4 O17.5'
_chemical_formula_weight 1361.46
_space_group_crystal_system tetragonal
_space_group_IT_number 118
_space_group_name_Hall 'P -4 -2n'
_space_group_name_H-M_alt 'P -4 n 2'
_atom_sites_solution_hydrogens geom
_atom_sites_solution_primary direct
_audit_creation_date 2019-02-27
_audit_creation_method
;
Olex2 1.2
(compiled 2018.05.29 svn.r3508 for OlexSys, GUI svn.r5506)
;
_cell_angle_alpha 90
_cell_angle_beta 90
_cell_angle_gamma 90
_cell_formula_units_Z 8
_cell_length_a 21.8545(3)
_cell_length_b 21.8545(3)
_cell_length_c 39.3775(9)
_cell_measurement_reflns_used 6536
_cell_measurement_temperature 100.00(10)
_cell_measurement_theta_max 70.5640
_cell_measurement_theta_min 3.9000
_cell_volume 18807.4(6)
_computing_cell_refinement 'CrysAlisPro 1.171.39.46e (Rigaku OD, 2018)'
_computing_data_collection 'CrysAlisPro 1.171.39.46e (Rigaku OD, 2018)'
_computing_data_reduction 'CrysAlisPro 1.171.39.46e (Rigaku OD, 2018)'
_computing_molecular_graphics 'Olex2 (Dolomanov et al., 2009)'
_computing_publication_material 'Olex2 (Dolomanov et al., 2009)'
_computing_structure_refinement 'ShelXL (Sheldrick, 2015)'
_computing_structure_solution 'ShelXS (Sheldrick, 2008)'
_diffrn_ambient_environment N~2~
_diffrn_ambient_temperature 100.00(10)
_diffrn_detector 'CCD plate'
_diffrn_detector_area_resol_mean 10.5148
_diffrn_detector_type Atlas
_diffrn_measured_fraction_theta_full 0.998
_diffrn_measured_fraction_theta_max 0.985
_diffrn_measurement_details
;
List of Runs (angles in degrees, time in seconds):

  # Type    Start    End  Width  t~exp~   \w     \q     \k     \f   Frames
--------------------------------------------------------------------------
  1  \w   -129.00  48.00   1.00   12.50    --  -40.45   0.00-180.00  177
  2  \w     94.00 176.00   1.00   35.00    --  103.24 125.00-180.00   82
  3  \w     21.00 109.00   1.00   35.00    --  103.24 -94.00 150.00   88
  4  \w     74.00 176.00   1.00   35.00    --  103.24  61.00-120.00  102
  5  \w     -1.00  32.00   1.00   12.50    --   40.45  19.00 120.00   33
;
_diffrn_measurement_device 'four-circle diffractometer'
_diffrn_measurement_device_type 'SuperNova, Dual, Cu at home/near, Atlas'
_diffrn_measurement_method '\w scans'
_diffrn_orient_matrix_type 'CrysAlisPro convention (1999,Acta A55,543-557)'
_diffrn_orient_matrix_UB_11 0.0135615000
_diffrn_orient_matrix_UB_12 0.0518721000
_diffrn_orient_matrix_UB_13 -0.0253890000
_diffrn_orient_matrix_UB_21 0.0322110000
_diffrn_orient_matrix_UB_22 -0.0459762000
_diffrn_orient_matrix_UB_23 -0.0236337000
_diffrn_orient_matrix_UB_31 -0.0612526000
_diffrn_orient_matrix_UB_32 -0.0126939000
_diffrn_orient_matrix_UB_33 -0.0180885000
_diffrn_radiation_monochromator mirror
_diffrn_radiation_probe x-ray
_diffrn_radiation_type CuK\a
_diffrn_radiation_wavelength 1.54184
_diffrn_reflns_av_R_equivalents 0.0957
_diffrn_reflns_av_unetI/netI 0.1073
_diffrn_reflns_Laue_measured_fraction_full 0.998
_diffrn_reflns_Laue_measured_fraction_max 0.985
_diffrn_reflns_limit_h_max 25
_diffrn_reflns_limit_h_min -25
_diffrn_reflns_limit_k_max 14
_diffrn_reflns_limit_k_min -26
_diffrn_reflns_limit_l_max 33
_diffrn_reflns_limit_l_min -48
_diffrn_reflns_number 52415
_diffrn_reflns_point_group_measured_fraction_full 0.993
_diffrn_reflns_point_group_measured_fraction_max 0.970
_diffrn_reflns_theta_full 67.684
_diffrn_reflns_theta_max 72.807
_diffrn_reflns_theta_min 4.046
_diffrn_source 'micro-focus sealed X-ray tube'
_diffrn_source_type 'SuperNova (Cu) X-ray Source'
_exptl_absorpt_coefficient_mu 6.562
_exptl_absorpt_correction_T_max 1.00000
_exptl_absorpt_correction_T_min 0.73975
_exptl_absorpt_correction_type multi-scan
_exptl_absorpt_process_details
;
CrysAlisPro 1.171.39.46e (Rigaku Oxford Diffraction, 2018)
Empirical absorption correction using spherical harmonics,
 implemented in SCALE3 ABSPACK scaling algorithm.
;
_exptl_crystal_colour 'clear pinkish pink'
_exptl_crystal_colour_lustre clear
_exptl_crystal_colour_modifier pinkish
_exptl_crystal_colour_primary pink
_exptl_crystal_density_diffrn 0.962
_exptl_crystal_description block
_exptl_crystal_F_000 5432
_exptl_crystal_size_max 0.02
_exptl_crystal_size_mid 0.01
_exptl_crystal_size_min 0.01
_refine_diff_density_max 2.740
_refine_diff_density_min -1.708
_refine_diff_density_rms 0.143
_refine_ls_abs_structure_details
;
 Flack x determined using 3646 quotients [(I+)-(I-)]/[(I+)+(I-)]
 (Parsons and Flack (2004), Acta Cryst. A60, s61).
;
_refine_ls_abs_structure_Flack 0.497(3)
_refine_ls_extinction_method none
_refine_ls_goodness_of_fit_ref 1.053
_refine_ls_hydrogen_treatment constr
_refine_ls_matrix_type full
_refine_ls_number_parameters 788
_refine_ls_number_reflns 18183
_refine_ls_number_restraints 652
_refine_ls_restrained_S_all 1.380
_refine_ls_R_factor_all 0.1564
_refine_ls_R_factor_gt 0.1049
_refine_ls_shift/su_max 0.001
_refine_ls_shift/su_mean 0.000
_refine_ls_structure_factor_coef Fsqd
_refine_ls_weighting_details
;
 w=1/[\s^2^(Fo^2^)+(0.2000P)^2^]
 where P=(Fo^2^+2Fc^2^)/3
;
_refine_ls_weighting_scheme calc
_refine_ls_wR_factor_gt 0.2766
_refine_ls_wR_factor_ref 0.3256
_reflns_Friedel_coverage 0.867
_reflns_Friedel_fraction_full 0.988
_reflns_Friedel_fraction_max 0.953
_reflns_number_gt 10835
_reflns_number_total 18183
_reflns_threshold_expression 'I > 2\s(I)'
_cod_data_source_file ja0c00612_si_002.cif
_cod_data_source_block FJU-6-F-INA
_cod_original_cell_volume 18807.4(7)
_cod_original_formula_sum 'C55 H23.50 Co4.50 F4 N4 O17.50'
_cod_database_code 4134923
_shelxl_version_number 2013-2
_chemical_oxdiff_formula 'C1 H1 O1 N1 Co1 F1'
_shelx_space_group_comment
;
The symmetry employed for this shelxl refinement is uniquely defined
by the following loop, which should always be used as a source of
symmetry information in preference to the above space-group names.
They are only intended as comments.
;
_shelx_estimated_absorpt_t_max 0.937
_shelx_estimated_absorpt_t_min 0.880
_reflns_odcompleteness_completeness 99.91
_reflns_odcompleteness_iscentric 1
_reflns_odcompleteness_theta 66.97
_olex2_refinement_description
;
1. Fixed Uiso
 At 1.2 times of:
  All C(H) groups
2. Restrained distances
 N8-C42
 2.8 with sigma of 0.02
 C136-C86
 2.8 with sigma of 0.02
 C93-C66
 2.8 with sigma of 0.02
 N8-C136 = C93-C136 = C93-C42 = C86-C42 = C86-C66 = N8-C66
 1.3 with sigma of 0.02
 C1AA-C0AA
 2.8 with sigma of 0.02
 C12-C4
 2.8 with sigma of 0.02
 N8-C0AA = C12-C0AA = C42-C12 = C42-C1AA = C4-C1AA = N8-C4
 1.3 with sigma of 0.02
 F41-C42
 2.386 with sigma of 0.02
 F41-C136
 2.3 with sigma of 0.02
 F41-C93
 1.34 with sigma of 0.02
 C66-F37
 2.3 with sigma of 0.02
 C42-F37
 2.38 with sigma of 0.02
 F37-C86
 1.344 with sigma of 0.02
 F27-C97 = F0AA-C5AA
 1.344 with sigma of 0.02
 C82-F27
 2.38 with sigma of 0.02
 C82-F0AA
 2.38 with sigma of 0.02
 F0AA-C2AA
 2.3 with sigma of 0.02
 F27-C82
 2.83 with sigma of 0.02
 F27-C4AA = C4AA-C82
 2.39 with sigma of 0.02
 F27-C4AA
 2.32 with sigma of 0.02
 C26-N18_$1
 2.8 with sigma of 0.02
 C63-C35
 2.8 with sigma of 0.02
 C2-C34
 2.8 with sigma of 0.02
 C34-C26 = C63-C26 = C63-C2 = N18_$1-C2 = N18_$1-C35 = C35-C34
 1.3 with sigma of 0.02
 F5-C34
 1.34 with sigma of 0.02
 F5-C35
 2.8 with sigma of 0.02
 F5-C35 = C35-C26
 2.38 with sigma of 0.02
 C35-F5
 2.31 with sigma of 0.02
 F5-C26
 2.39 with sigma of 0.02
 C26-F5
 2.37 with sigma of 0.02
 N7-C23_$2
 2.8 with sigma of 0.02
 C47_$2-C27
 2.8 with sigma of 0.02
 C36_$2-C3
 2.8 with sigma of 0.02
 N7-C36_$2 = C47_$2-C36_$2 = C47_$2-C23_$2 = C3-C23_$2 = C3-C27 = N7-C27
 1.3 with sigma of 0.02
 F40_$2-C23_$2
 2.38 with sigma of 0.02
 F40_$2-C36_$2
 2.3 with sigma of 0.02
 F31-C23_$2
 2.38 with sigma of 0.02
 F31-C27
 2.3 with sigma of 0.02
 F40_$2-C47_$2 = F31-C3
 1.34 with sigma of 0.02
 C23_$2-F31
 2.39 with sigma of 0.02
 C27-F31
 2.3 with sigma of 0.02
 F40_$2-C47_$2
 1.3 with sigma of 0.02
 F6-C12
 1.34 with sigma of 0.02
 F1AA-C42
 2.38 with sigma of 0.02
 F1AA-C4
 2.3 with sigma of 0.02
 F1AA-C1AA
 1.32 with sigma of 0.02
 C82-C39
 1.45 with sigma of 0.02
 N8-C0AA \\sim C12-C42 \\sim C1AA-C4
 with sigma of 0.02
 C136-C93 \\sim C86-C66
 with sigma of 0.02
 F27-C82 \\sim C97-C4AA
 with sigma of 0.02
 C82-F0AA \\sim F0AA-C2AA
 with sigma of 0.02
 C26-C34 \\sim C35-N18_$1 \\sim C2-C63
 with sigma of 0.02
 C26-C34 \\sim F5-C35
 with sigma of 0.02
 N7-C36_$2 \\sim C47_$2-F40_$2 \\sim C23_$2-F31 \\sim C3-C27
 with sigma of 0.02
 C27-F31 \\sim C23_$2-C3
 with sigma of 0.02
3. Restrained planarity
 C42, C86, C66, F37
 with sigma of 0.1
 F27, C97, C82, C4AA
 with sigma of 0.1
 C82, C5AA, F0AA, C2AA
 with sigma of 0.1
 C26, C34, C35, N18_$1, C2, C63
 with sigma of 0.1
 F5, C34, C26, C35
 with sigma of 0.1
 C26, C34, F5, C35
 with sigma of 0.1
 N7, C36_$2, C47_$2, F40_$2, C23_$2, C3, C27, F31
 with sigma of 0.1
 C27, F31, C3, C23_$2
 with sigma of 0.1
 F1AA, C4, C1AA, C42
 with sigma of 0.1
4. Rigid bond restraints
 N8, C0AA, C136, C12
 with sigma for 1-2 distances of 0.01 and sigma for 1-3 distances of 0.01
 F41, C93, C136, C42
 with sigma for 1-2 distances of 0.01 and sigma for 1-3 distances of 0.01
 C86, F37
 with sigma for 1-2 distances of 0.01 and sigma for 1-3 distances of 0.01
 C66, F37, C86, C42
 with sigma for 1-2 distances of 0.01 and sigma for 1-3 distances of 0.01
 C82, C97, F27, C4AA
 with sigma for 1-2 distances of 0.01 and sigma for 1-3 distances of 0.01
 C82, C5AA, C2AA, F0AA
 with sigma for 1-2 distances of 0.01 and sigma for 1-3 distances of 0.01
 C26, C34, C35, F5
 with sigma for 1-2 distances of 0.01 and sigma for 1-3 distances of 0.01
 C23, F31, C3, C27
 with sigma for 1-2 distances of 0.01 and sigma for 1-3 distances of 0.01
 C36, C47, F40, C23, F31, C3, C27
 with sigma for 1-2 distances of 0.01 and sigma for 1-3 distances of 0.01
 N7, C27, C3, F31, C23
 with sigma for 1-2 distances of 0.01 and sigma for 1-3 distances of 0.01
 C44, C58, C65, C56, C116, C105
 with sigma for 1-2 distances of 0.01 and sigma for 1-3 distances of 0.01
 F1AA, C1AA
 with sigma for 1-2 distances of 0.01 and sigma for 1-3 distances of 0.01
 C42, C1AA, C4, F1AA
 with sigma for 1-2 distances of 0.01 and sigma for 1-3 distances of 0.01
 C42, C12, C0AA, F6
 with sigma for 1-2 distances of 0.01 and sigma for 1-3 distances of 0.01
 C55, C83, C57
 with sigma for 1-2 distances of 0.01 and sigma for 1-3 distances of 0.01
5. Uiso/Uaniso restraints and constraints
N8 \\sim C0AA \\sim C136 \\sim C12: within 1.7A with sigma of 0.02 and sigma
for terminal atoms of 0.04
F41 \\sim C93 \\sim C136 \\sim C42: within 1.7A with sigma of 0.02 and sigma
for terminal atoms of 0.04
C86 \\sim F37: within 1.7A with sigma of 0.02 and sigma for terminal atoms of
0.04
C66 \\sim C86 \\sim F37 \\sim C42: within 1.7A with sigma of 0.02 and sigma for
terminal atoms of 0.04
F27 \\sim C97 \\sim C82 \\sim C4AA: within 1.7A with sigma of 0.02 and sigma
for terminal atoms of 0.04
C82 \\sim C5AA \\sim F0AA \\sim C2AA: within 1.7A with sigma of 0.02 and sigma
for terminal atoms of 0.04
F5 \\sim C26 \\sim C34 \\sim C35: within 1.7A with sigma of 0.02 and sigma for
terminal atoms of 0.04
C23 \\sim F31 \\sim C3 \\sim C27: within 1.7A with sigma of 0.02 and sigma for
terminal atoms of 0.04
C27 \\sim C3 \\sim F31 \\sim C23 \\sim C47 \\sim F40 \\sim C36: within 1.7A
with sigma of 0.01 and sigma for terminal atoms of 0.02
N7 \\sim C27 \\sim C3 \\sim F31 \\sim C23: within 1.7A with sigma of 0.01 and
sigma for terminal atoms of 0.02
C44 \\sim C58 \\sim C65 \\sim C56 \\sim C116 \\sim C105: within 1.7A with sigma
of 0.02 and sigma for terminal atoms of 0.04
F1AA \\sim C1AA: within 1.7A with sigma of 0.04 and sigma for terminal atoms of
0.08
F1AA \\sim C1AA \\sim C4 \\sim C42: within 1.7A with sigma of 0.02 and sigma
for terminal atoms of 0.04
F6 \\sim C12 \\sim C0AA \\sim C42: within 1.7A with sigma of 0.02 and sigma for
terminal atoms of 0.04
C83 \\sim C55 \\sim C57: within 1.7A with sigma of 0.02 and sigma for terminal
atoms of 0.04
N3AA \\sim C2AA \\sim C4AA: within 1.7A with sigma of 0.02 and sigma for
terminal atoms of 0.04
C2AA \\sim N3AA \\sim C4AA: within 1.7A with sigma of 0.02 and sigma for
terminal atoms of 0.04
O9 \\sim C21: within 1.7A with sigma of 0.04 and sigma for terminal atoms of
0.08
Uanis(F41) \\sim Ueq, Uanis(C93) \\sim Ueq, Uanis(C12) \\sim Ueq, Uanis(C0AA)
\\sim Ueq, Uanis(C66) \\sim Ueq, Uanis(C1AA) \\sim Ueq: with sigma of 0.01 and
sigma for terminal atoms of 0.02
Uanis(F37) \\sim Ueq: with sigma of 0.01 and sigma for terminal atoms of 0.02
Uanis(C5AA) \\sim Ueq, Uanis(F0AA) \\sim Ueq: with sigma of 0.01 and sigma for
terminal atoms of 0.02
Uanis(C63) \\sim Ueq, Uanis(C2) \\sim Ueq: with sigma of 0.01 and sigma for
terminal atoms of 0.02
Uanis(F5) \\sim Ueq: with sigma of 0.01 and sigma for terminal atoms of 0.02
Uanis(C36) \\sim Ueq: with sigma of 0.01 and sigma for terminal atoms of 0.02
Uanis(C13) \\sim Ueq, Uanis(O1) \\sim Ueq, Uanis(C21) \\sim Ueq, Uanis(C3AA)
\\sim Ueq: with sigma of 0.01 and sigma for terminal atoms of 0.02
Uanis(O1) \\sim Ueq: with sigma of 0.001 and sigma for terminal atoms of 0.002
Uanis(C44) \\sim Ueq, Uanis(O2) \\sim Ueq, Uanis(C75) \\sim Ueq: with sigma of
0.01 and sigma for terminal atoms of 0.02
Uanis(O2) \\sim Ueq: with sigma of 0.001 and sigma for terminal atoms of 0.002
Uanis(C116) \\sim Ueq: with sigma of 0.01 and sigma for terminal atoms of 0.02
Uanis(O9) \\sim Ueq, Uanis(C21) \\sim Ueq: with sigma of 0.01 and sigma for
terminal atoms of 0.02
Uanis(C21) \\sim Ueq, Uanis(C16) \\sim Ueq: with sigma of 0.001 and sigma for
terminal atoms of 0.002
Uanis(C16) \\sim Ueq: with sigma of 0.01 and sigma for terminal atoms of 0.02
Uanis(O15) \\sim Ueq: with sigma of 0.01 and sigma for terminal atoms of 0.02
Uanis(C51) \\sim Ueq: with sigma of 0.01 and sigma for terminal atoms of 0.02
Uanis(O24) \\sim Ueq: with sigma of 0.01 and sigma for terminal atoms of 0.02
Uanis(C18) \\sim Ueq, Uanis(C41) \\sim Ueq: with sigma of 0.01 and sigma for
terminal atoms of 0.02
Uanis(F1AA) \\sim Ueq: with sigma of 0.1 and sigma for terminal atoms of 0.2
Uanis(N3AA) \\sim Ueq: with sigma of 0.01 and sigma for terminal atoms of 0.02
Uanis(C6AA) \\sim Ueq: with sigma of 0.01 and sigma for terminal atoms of 0.02
Uanis(C37) \\sim Ueq, Uanis(C55) \\sim Ueq: with sigma of 0.01 and sigma for
terminal atoms of 0.02
Uanis(O10) \\sim Ueq: with sigma of 0.01 and sigma for terminal atoms of 0.02
Uanis(C13) \\sim Ueq: with sigma of 0.01 and sigma for terminal atoms of 0.02
Uanis(O15) \\sim Ueq, Uanis(C13) \\sim Ueq: with sigma of 0.001 and sigma for
terminal atoms of 0.002
Uanis(O11) \\sim Ueq, Uanis(C25) \\sim Ueq: with sigma of 0.001 and sigma for
terminal atoms of 0.002
Uanis(O9) \\sim Ueq, Uanis(C96) \\sim Ueq, Uanis(C39) \\sim Ueq: with sigma of
0.01 and sigma for terminal atoms of 0.02
Uanis(O9) \\sim Ueq: with sigma of 0.001 and sigma for terminal atoms of 0.002
6. Others
 Fixed Sof: C136(0.5) C93(0.5) C86(0.5) C66(0.5) F40(0.5) C4(0.5) C1AA(0.5)
 C12(0.5) C0AA(0.5) F41(0.25) F37(0.25) F27(0.5) F0AA(0.5) H27(0.5) F31(0.5)
 F1AA(0.25) F6(0.25)
7.a Aromatic/amide H refined with riding coordinates:
 C35(H35), C36(H36), C37(H37), C41(H41), C38(H38), C32(H32), C51(H51),
 C58(H58), C63(H63), C65(H65), C2AA(H2AA), C4AA(H4AA), C105(H105), C116(H116),
 C3AA(H3AA), C18(H18), C9(H9), C16(H16), C2(H2), C27(H27), C96(H96), C83(H83),
 C57(H57), C75(H75)
7.b Fitted hexagon refined as free rotating group:
 N8(C136,C93,C42,C86,C66), C41(C64,C38,C54,C32,C6AA), C82(C5AA,C2AA,N3AA,C4AA,
 C97), C133(C3AA,C18,C11,C9,C16), C96(C55,C83,C57,C30,C75)
;
_olex2_submission_special_instructions 'No special instructions were received'
_oxdiff_exptl_absorpt_empirical_details
;
Empirical correction (ABSPACK) includes:
- Absorption correction using spherical harmonics
- Frame scaling
;
_oxdiff_exptl_absorpt_empirical_full_max 1.180
_oxdiff_exptl_absorpt_empirical_full_min 0.843

loop_
_space_group_symop_operation_xyz
'x, y, z'
'y, -x, -z'
'-x, -y, z'
'-y, x, -z'
'y+1/2, x+1/2, -z+1/2'
'-y+1/2, -x+1/2, -z+1/2'
'-x+1/2, y+1/2, z+1/2'
'x+1/2, -y+1/2, z+1/2'

loop_
_atom_site_label
_atom_site_type_symbol
_atom_site_fract_x
_atom_site_fract_y
_atom_site_fract_z
_atom_site_U_iso_or_equiv
_atom_site_adp_type
_atom_site_occupancy
_atom_site_site_symmetry_order
_atom_site_calc_flag
_atom_site_refinement_flags_posn
_atom_site_refinement_flags_adp
_atom_site_refinement_flags_occupancy
_atom_site_disorder_assembly
_atom_site_disorder_group
Co1 Co 0.88217(10) 0.26869(10) 0.02344(6) 0.0194(5) Uani 1 1 d . . . . .
Co2 Co 0.55309(6) 0.05309(6) 0.2500 0.0169(5) Uani 1 2 d S T P . .
Co3 Co 0.76786(10) 0.38388(10) 0.02441(6) 0.0178(5) Uani 1 1 d . . . . .
Co4 Co 0.75136(10) 0.25281(10) 0.07394(4) 0.0181(3) Uani 1 1 d . . . . .
Co5 Co 0.4548(2) 0.04464(14) 0.17732(7) 0.0709(10) Uani 1 1 d . . . . .
O1 O 0.8019(3) 0.3006(3) 0.03915(13) 0.0082(11) Uani 1 1 d . U . . .
O2 O 0.5000 0.0000 0.21648(17) 0.0048(14) Uani 1 2 d S TU P . .
O3 O 0.6236(4) -0.0106(4) 0.2482(3) 0.036(2) Uani 1 1 d . . . . .
O4 O 0.6804(4) 0.3493(5) 0.0143(3) 0.037(3) Uani 1 1 d . . . . .
O5 O 0.5965(5) 0.0944(5) 0.2089(2) 0.0357(19) Uani 1 1 d . . . . .
O6 O 0.7398(6) 0.4119(6) 0.0713(3) 0.045(3) Uani 1 1 d . . . . .
N7 N 0.7399(5) 0.4708(6) 0.0064(4) 0.041(3) Uani 1 1 d D U . . .
N8 N 0.6982(4) 0.1975(5) 0.10922(19) 0.031(2) Uani 1 1 d D U . . .
C136 C 0.6995(7) 0.2101(6) 0.1438(2) 0.036(4) Uani 0.5 1 d DG U . . .
C93 C 0.6631(8) 0.1766(7) 0.16599(17) 0.044(5) Uani 0.5 1 d DG U . . .
C42 C 0.6254(6) 0.1305(6) 0.1536(2) 0.051(3) Uani 1 1 d DG U . . .
C86 C 0.6241(7) 0.1180(7) 0.1190(3) 0.043(5) Uani 0.5 1 d DG U . . .
C66 C 0.6605(7) 0.1515(7) 0.09680(18) 0.028(5) Uani 0.5 1 d DG U . . .
O9 O 0.9220(6) 0.3538(6) 0.0323(3) 0.043(3) Uani 1 1 d . U . . .
O10 O 0.7667(7) 0.1717(6) 0.0471(4) 0.068(4) Uani 1 1 d . U . . .
O11 O 0.8485(5) 0.1818(5) 0.0136(3) 0.037(3) Uani 1 1 d . U . . .
O12 O 0.7406(6) 0.4091(5) 0.4278(3) 0.041(3) Uani 1 1 d . . . . .
C13 C 0.8037(6) 0.1526(6) 0.0268(3) 0.022(3) Uani 1 1 d . U . . .
O15 O 0.8496(6) 0.4247(6) 0.0328(3) 0.053(3) Uani 1 1 d . U . . .
O16 O 0.7977(7) 0.3621(7) -0.0278(3) 0.056(4) Uani 1 1 d . . . . .
O17 O 0.8706(6) 0.2945(6) -0.0263(3) 0.053(4) Uani 1 1 d . . . . .
N18 N 0.9708(5) 0.2392(5) 0.0073(3) 0.025(2) Uani 1 1 d D . . . .
C19 C 0.6562(7) 0.3018(7) 0.0239(4) 0.036(4) Uani 1 1 d . . . . .
O20 O 0.7367(9) 0.3252(6) 0.1052(3) 0.074(5) Uani 1 1 d . . . . .
C21 C 0.9081(7) 0.4057(7) 0.0331(3) 0.033(2) Uani 1 1 d . U . . .
O22 O 0.7302(9) 0.3288(6) 0.3987(3) 0.081(6) Uani 1 1 d . . . . .
C23 C 0.5908(6) 0.2932(6) 0.0139(4) 0.034(3) Uani 1 1 d D U . . .
O24 O 0.6754(5) 0.2678(7) 0.0472(3) 0.055(4) Uani 1 1 d . U . . .
C25 C 0.9541(7) 0.4554(7) 0.0327(3) 0.034(3) Uani 1 1 d . U . . .
C26 C 0.7882(6) 0.0902(6) 0.0136(4) 0.042(4) Uani 1 1 d D U . . .
C29 C 0.7271(9) 0.3794(7) 0.4031(4) 0.040(4) Uani 1 1 d . . . . .
O33 O 0.5479(7) 0.0524(9) 0.1611(3) 0.079(4) Uani 1 1 d . . . . .
C34 C 0.8313(7) 0.0570(7) -0.0094(4) 0.062(5) Uani 1 1 d D U . . .
C35 C 0.8171(7) 0.0029(6) -0.0195(4) 0.065(5) Uani 1 1 d D U . . .
H35 H 0.8427 -0.0170 -0.0349 0.078 Uiso 1 1 calc R . . . .
C36 C 0.4962(6) 0.3172(6) -0.0138(4) 0.043(4) Uani 1 1 d D U . . .
H36 H 0.4736 0.3463 -0.0256 0.052 Uiso 1 1 calc R . . . .
C37 C 0.9396(7) 0.5137(7) 0.0286(4) 0.036(3) Uani 1 1 d . U . . .
H37 H 0.9019 0.5244 0.0194 0.044 Uiso 1 1 calc R . . . .
C39 C 0.8385(9) 0.3451(9) -0.0404(4) 0.055(4) Uani 1 1 d D U . . .
F40 F 0.5756(10) 0.3886(8) -0.0141(7) 0.084(7) Uani 0.5 1 d D U . . .
C41 C 0.6496(8) 0.5789(6) 0.2196(3) 0.064(6) Uani 1 1 d . U . . .
H41 H 0.6423 0.5984 0.1990 0.076 Uiso 1 1 calc R . . . .
C64 C 0.6396(6) 0.6098(3) 0.2499(4) 0.063(5) Uani 1 1 d G . . . .
C38 C 0.6506(9) 0.5807(5) 0.2807(3) 0.073(8) Uani 1 1 d G . . . .
H38 H 0.6438 0.6014 0.3010 0.087 Uiso 1 1 calc R . . . .
C54 C 0.6716(9) 0.5207(5) 0.2811(3) 0.082(9) Uani 1 1 d G . . . .
C32 C 0.6816(7) 0.4898(4) 0.2508(3) 0.087(7) Uani 1 1 d G . . . .
H32 H 0.6957 0.4496 0.2511 0.104 Uiso 1 1 calc R . . . .
C6AA C 0.6707(8) 0.5189(6) 0.2200(3) 0.067(6) Uani 1 1 d G U . . .
C44 C 0.7066(10) 0.4190(8) 0.1264(4) 0.048(4) Uani 1 1 d . U . . .
C47 C 0.5545(7) 0.3297(6) -0.0035(4) 0.049(3) Uani 1 1 d D U . . .
C48 C 0.7300(7) 0.3843(8) 0.0994(4) 0.036(4) Uani 1 1 d . . . . .
C51 C 1.0167(7) 0.4383(8) 0.0388(5) 0.044(4) Uani 1 1 d . U . . .
H51 H 1.0283 0.4010 0.0482 0.053 Uiso 1 1 calc R . . . .
C56 C 0.6879(12) 0.4885(9) 0.1867(4) 0.067(5) Uani 1 1 d . U . . .
C58 C 0.7021(13) 0.4823(8) 0.1274(4) 0.072(6) Uani 1 1 d . U . . .
H58 H 0.6997 0.5041 0.1071 0.087 Uiso 1 1 calc R . . . .
C63 C 0.7404(7) 0.0636(7) 0.0256(4) 0.045(4) Uani 1 1 d D U . . .
H63 H 0.7186 0.0803 0.0437 0.054 Uiso 1 1 calc R . . . .
C65 C 0.7010(14) 0.5139(10) 0.1581(5) 0.087(6) Uani 1 1 d . U . . .
H65 H 0.7102 0.5555 0.1579 0.105 Uiso 1 1 calc R . . . .
C71 C 0.5934(10) 0.0829(8) 0.1760(3) 0.053(5) Uani 1 1 d . . . . .
C82 C 0.8705(8) 0.3678(7) -0.0731(3) 0.087(5) Uani 1 1 d D U . . .
C5AA C 0.9063(8) 0.3325(5) -0.0947(3) 0.102(7) Uani 1 1 d DG U . . .
C2AA C 0.9295(7) 0.3578(6) -0.1244(3) 0.097(7) Uani 1 1 d DG U . . .
H2AA H 0.9534 0.3342 -0.1389 0.117 Uiso 1 1 calc R . . . .
N3AA N 0.9169(7) 0.4185(6) -0.1325(3) 0.072(4) Uani 1 1 d G U . . .
C4AA C 0.8811(9) 0.4538(5) -0.1109(4) 0.111(7) Uani 1 1 d DG U . . .
H4AA H 0.8726 0.4943 -0.1163 0.133 Uiso 1 1 calc R . . . .
C97 C 0.8579(9) 0.4285(7) -0.0812(4) 0.123(8) Uani 1 1 d DG U . . .
C105 C 0.6795(11) 0.3897(9) 0.1568(4) 0.063(5) Uani 1 1 d . U . . .
H105 H 0.6676 0.3488 0.1570 0.076 Uiso 1 1 calc R . . . .
C116 C 0.6731(12) 0.4266(10) 0.1844(5) 0.071(5) Uani 1 1 d . U . . .
H116 H 0.6571 0.4086 0.2038 0.086 Uiso 1 1 calc R . . . .
C133 C 0.6173(7) 0.6760(5) 0.2470(4) 0.075(6) Uani 1 1 d . . . . .
C3AA C 0.6335(7) 0.7089(6) 0.2181(4) 0.096(8) Uani 1 1 d G U . . .
H3AA H 0.6615 0.6927 0.2028 0.115 Uiso 1 1 calc R . . . .
C18 C 0.6077(7) 0.7661(6) 0.2122(3) 0.075(6) Uani 1 1 d G U . . .
H18 H 0.6185 0.7881 0.1929 0.091 Uiso 1 1 calc R . . . .
C11 C 0.5658(7) 0.7903(5) 0.2351(3) 0.055(5) Uani 1 1 d G . . . .
C9 C 0.5497(7) 0.7574(6) 0.2639(3) 0.093(10) Uani 1 1 d G . . . .
H9 H 0.5216 0.7736 0.2792 0.112 Uiso 1 1 calc R . . . .
C16 C 0.5754(8) 0.7002(6) 0.2699(3) 0.091(7) Uani 1 1 d G U . . .
H16 H 0.5646 0.6782 0.2892 0.109 Uiso 1 1 calc R . . . .
C7 C 0.5354(9) 0.8464(8) 0.2271(5) 0.052(4) Uani 1 1 d . . . . .
O0AA O 0.5392(6) 0.8671(6) 0.1981(3) 0.056(3) Uani 1 1 d . . . . .
C2 C 0.7209(8) 0.0033(8) 0.0090(5) 0.069(6) Uani 1 1 d D U . . .
H2 H 0.6806 -0.0100 0.0107 0.082 Uiso 1 1 calc R . . . .
C3 C 0.7708(8) 0.5609(8) -0.0185(6) 0.085(6) Uani 1 1 d D U . . .
C4 C 0.6390(12) 0.2142(14) 0.1145(8) 0.059(8) Uani 0.5 1 d D U . . .
C1AA C 0.6065(11) 0.1857(12) 0.1403(7) 0.064(7) Uani 0.5 1 d D U . . .
C12 C 0.6810(12) 0.1078(12) 0.1416(9) 0.064(6) Uani 0.5 1 d D U . . .
C0AA C 0.7224(11) 0.1468(11) 0.1247(8) 0.043(5) Uani 0.5 1 d D U . . .
F41 F 0.638(2) 0.2161(17) 0.1901(10) 0.090(12) Uani 0.25 1 d D U . . .
F37 F 0.5925(16) 0.0732(14) 0.1045(7) 0.062(10) Uani 0.25 1 d D U . . .
F27 F 0.838(2) 0.4591(12) -0.0557(7) 0.216(18) Uani 0.5 1 d D U . . .
F0AA F 0.9229(14) 0.2749(10) -0.0874(7) 0.120(10) Uani 0.5 1 d D U . . .
F5 F 0.8812(8) 0.0800(8) -0.0198(5) 0.151(8) Uani 1 1 d D U . . .
C27 C 0.7764(8) 0.4994(7) -0.0168(5) 0.067(4) Uani 1 1 d D U . . .
H27 H 0.8034 0.4779 -0.0307 0.080 Uiso 0.5 1 calc R . . . .
F31 F 0.7938(9) 0.5922(10) -0.0311(9) 0.137(10) Uani 0.5 1 d D U . . .
C96 C 0.6898(8) 0.4219(7) 0.3106(3) 0.087(7) Uani 1 1 d . U . . .
H96 H 0.6808 0.4016 0.2905 0.105 Uiso 1 1 calc R . . . .
C55 C 0.6854(9) 0.4853(6) 0.3122(3) 0.071(6) Uani 1 1 d G U . . .
C83 C 0.6989(9) 0.5157(4) 0.3423(3) 0.090(7) Uani 1 1 d G U . . .
H83 H 0.6959 0.5581 0.3433 0.108 Uiso 1 1 calc R . . . .
C57 C 0.7168(8) 0.4827(5) 0.3708(3) 0.082(7) Uani 1 1 d G U . . .
H57 H 0.7259 0.5031 0.3909 0.098 Uiso 1 1 calc R . . . .
C30 C 0.7213(7) 0.4193(5) 0.3692(3) 0.043(4) Uani 1 1 d G . . . .
C75 C 0.7078(8) 0.3889(4) 0.3391(3) 0.078(7) Uani 1 1 d G U . . .
H75 H 0.7107 0.3465 0.3380 0.094 Uiso 1 1 calc R . . . .
F1AA F 0.5562(16) 0.2145(16) 0.1507(12) 0.090(13) Uani 0.25 1 d D U . . .
F6 F 0.676(3) 0.0459(15) 0.1358(17) 0.102(15) Uani 0.25 1 d D U . . .

loop_
_atom_site_aniso_label
_atom_site_aniso_U_11
_atom_site_aniso_U_22
_atom_site_aniso_U_33
_atom_site_aniso_U_23
_atom_site_aniso_U_13
_atom_site_aniso_U_12
Co1 0.0133(11) 0.0179(12) 0.0271(11) 0.0042(9) 0.0053(9) -0.0013(9)
Co2 0.0181(7) 0.0181(7) 0.0145(9) 0.0066(10) -0.0066(10) -0.0055(8)
Co3 0.0104(10) 0.0152(11) 0.0279(11) 0.0043(9) 0.0011(9) -0.0025(9)
Co4 0.0193(13) 0.0113(11) 0.0236(7) 0.0036(9) 0.0033(9) -0.0026(6)
Co5 0.116(3) 0.0316(17) 0.0651(17) 0.0299(15) 0.019(2) -0.0034(14)
O1 0.0076(16) 0.0072(15) 0.0096(14) 0.0011(12) 0.0004(12) 0.0001(12)
O2 0.0050(18) 0.0044(18) 0.0049(17) 0.000 0.000 0.0006(13)
O3 0.026(4) 0.047(5) 0.036(4) -0.014(6) -0.014(5) 0.008(4)
O4 0.011(4) 0.031(5) 0.069(7) 0.009(5) -0.022(4) -0.004(4)
O5 0.042(7) 0.022(6) 0.043(4) 0.011(5) 0.011(5) -0.002(4)
O6 0.061(8) 0.036(6) 0.038(6) -0.016(5) -0.006(6) 0.002(6)
N7 0.023(6) 0.026(6) 0.072(9) 0.017(6) 0.015(6) 0.014(5)
N8 0.017(6) 0.047(7) 0.029(4) 0.016(5) 0.008(4) 0.008(4)
C136 0.036(11) 0.048(10) 0.025(7) 0.023(8) -0.001(8) 0.002(9)
C93 0.045(10) 0.055(10) 0.031(8) 0.011(8) 0.017(8) -0.002(8)
C42 0.053(8) 0.064(9) 0.036(6) 0.017(6) 0.012(6) -0.009(6)
C86 0.044(13) 0.052(14) 0.033(9) 0.008(10) 0.024(11) -0.005(10)
C66 0.022(9) 0.029(10) 0.033(8) 0.004(8) 0.004(8) -0.005(7)
O9 0.041(3) 0.041(3) 0.045(3) -0.0003(14) 0.0008(14) 0.0000(14)
O10 0.085(9) 0.036(6) 0.083(8) -0.013(6) 0.051(7) -0.030(6)
O11 0.037(3) 0.036(3) 0.038(3) -0.0004(14) 0.0010(14) -0.0004(14)
O12 0.059(8) 0.029(6) 0.034(6) 0.002(5) -0.014(5) 0.019(5)
C13 0.022(3) 0.022(3) 0.022(3) -0.0007(14) 0.0002(14) 0.0004(14)
O15 0.052(3) 0.051(3) 0.055(3) 0.0007(14) -0.0004(14) 0.0000(14)
O16 0.064(9) 0.071(9) 0.034(6) 0.013(6) 0.003(6) 0.022(7)
O17 0.060(8) 0.062(8) 0.035(6) 0.016(6) 0.012(5) 0.054(7)
N18 0.013(5) 0.025(6) 0.038(6) 0.007(5) 0.010(5) -0.003(5)
C19 0.018(7) 0.029(8) 0.059(9) 0.000(7) 0.006(6) -0.008(6)
O20 0.144(16) 0.029(7) 0.048(7) 0.000(6) 0.043(9) 0.001(8)
C21 0.032(3) 0.032(3) 0.034(3) 0.0006(14) 0.0004(14) 0.0004(14)
O22 0.167(17) 0.031(8) 0.045(7) 0.007(6) -0.067(9) -0.029(9)
C23 0.024(7) 0.026(7) 0.052(8) 0.020(6) -0.014(6) 0.003(6)
O24 0.023(5) 0.076(8) 0.067(7) 0.039(6) -0.026(5) -0.024(5)
C25 0.034(3) 0.034(3) 0.035(3) -0.0009(14) -0.0001(14) -0.0007(14)
C26 0.039(8) 0.033(8) 0.055(9) -0.015(7) -0.006(7) -0.009(7)
C29 0.060(11) 0.024(8) 0.037(8) 0.009(6) -0.021(8) 0.006(8)
O33 0.053(9) 0.143(16) 0.042(5) 0.005(9) 0.010(7) -0.045(8)
C34 0.074(11) 0.037(8) 0.074(10) -0.024(8) 0.024(9) -0.018(8)
C35 0.087(14) 0.040(9) 0.068(11) -0.020(8) 0.000(11) -0.002(9)
C36 0.034(6) 0.028(6) 0.069(8) 0.026(6) -0.008(6) -0.012(5)
C37 0.029(7) 0.024(6) 0.057(8) 0.002(6) 0.002(6) 0.002(6)
C39 0.061(9) 0.059(9) 0.046(7) 0.003(7) 0.003(7) 0.034(7)
F40 0.061(13) 0.028(9) 0.16(2) 0.043(11) -0.040(14) -0.012(8)
C41 0.094(12) 0.051(10) 0.047(8) -0.007(8) -0.011(9) 0.020(9)
C64 0.104(14) 0.035(8) 0.049(8) 0.021(10) 0.015(13) 0.033(9)
C38 0.15(2) 0.043(11) 0.024(8) -0.002(7) 0.002(11) 0.019(13)
C54 0.19(3) 0.049(12) 0.011(6) 0.005(7) -0.005(10) 0.042(15)
C32 0.16(2) 0.070(12) 0.032(7) -0.005(12) -0.010(15) 0.068(13)
C6AA 0.076(11) 0.065(11) 0.059(9) 0.001(8) -0.001(9) 0.027(9)
C44 0.072(9) 0.028(6) 0.045(7) -0.007(6) 0.006(7) 0.012(7)
C47 0.040(7) 0.029(6) 0.079(8) 0.018(6) -0.014(6) -0.010(6)
C48 0.032(8) 0.034(9) 0.042(8) -0.006(7) 0.005(7) -0.014(7)
C51 0.027(7) 0.026(7) 0.079(10) -0.006(7) -0.003(7) -0.006(6)
C56 0.121(15) 0.056(9) 0.026(6) -0.013(7) -0.002(9) 0.028(10)
C58 0.150(16) 0.032(7) 0.035(7) -0.014(6) 0.029(10) 0.009(10)
C63 0.040(8) 0.037(7) 0.060(8) -0.023(7) 0.013(7) -0.012(6)
C65 0.171(18) 0.046(9) 0.044(9) -0.017(7) 0.011(11) 0.028(12)
C71 0.090(15) 0.040(9) 0.028(6) 0.008(7) 0.030(8) -0.008(9)
C82 0.113(15) 0.083(11) 0.064(9) 0.035(9) 0.005(10) 0.034(10)
C5AA 0.108(11) 0.103(10) 0.096(10) 0.005(9) 0.013(9) 0.011(9)
C2AA 0.109(15) 0.092(14) 0.090(12) -0.008(10) 0.010(11) 0.015(13)
N3AA 0.079(9) 0.043(8) 0.093(8) 0.014(7) 0.010(8) 0.000(6)
C4AA 0.153(18) 0.066(13) 0.114(14) 0.022(11) 0.041(14) 0.015(14)
C97 0.183(19) 0.077(13) 0.110(14) 0.028(11) 0.057(14) 0.034(14)
C105 0.103(13) 0.038(8) 0.048(8) -0.001(6) 0.017(9) 0.025(9)
C116 0.097(11) 0.064(8) 0.053(7) -0.008(7) 0.011(8) 0.028(8)
C133 0.124(17) 0.041(9) 0.062(11) 0.018(10) 0.029(14) 0.043(10)
C3AA 0.088(13) 0.096(13) 0.104(13) 0.003(11) 0.008(11) 0.015(11)
C18 0.088(12) 0.064(10) 0.074(10) -0.002(9) 0.005(9) 0.015(9)
C11 0.084(14) 0.031(9) 0.050(9) 0.006(7) 0.008(9) 0.009(9)
C9 0.18(3) 0.060(14) 0.041(9) 0.000(9) -0.006(13) 0.052(16)
C16 0.091(8) 0.091(8) 0.091(8) 0.0000(14) 0.0001(14) 0.0002(14)
C7 0.057(11) 0.051(10) 0.050(9) -0.002(8) 0.007(8) 0.013(9)
O0AA 0.066(8) 0.046(7) 0.056(7) 0.010(6) 0.020(6) 0.028(6)
C2 0.047(9) 0.063(10) 0.096(11) -0.017(9) 0.015(9) -0.002(8)
C3 0.074(11) 0.057(9) 0.125(13) 0.051(10) 0.021(10) 0.020(9)
C4 0.08(2) 0.055(17) 0.044(15) 0.009(12) 0.014(14) 0.002(16)
C1AA 0.063(12) 0.062(11) 0.067(11) 0.010(9) 0.014(10) -0.004(9)
C12 0.058(10) 0.056(9) 0.077(11) 0.019(9) 0.013(9) -0.012(9)
C0AA 0.042(9) 0.044(9) 0.044(10) 0.015(8) -0.001(8) -0.003(8)
F41 0.10(2) 0.09(2) 0.085(19) -0.022(15) 0.039(16) 0.010(18)
F37 0.064(19) 0.056(18) 0.067(15) 0.015(13) 0.009(15) -0.026(15)
F27 0.27(4) 0.16(3) 0.22(3) -0.02(2) 0.16(3) 0.07(3)
F0AA 0.103(17) 0.123(15) 0.134(18) 0.014(13) 0.061(15) 0.051(15)
F5 0.131(13) 0.103(12) 0.220(17) -0.037(12) 0.087(12) -0.053(10)
C27 0.047(8) 0.052(8) 0.102(10) 0.041(8) 0.024(8) 0.015(7)
F31 0.15(2) 0.068(14) 0.19(2) 0.062(16) 0.01(2) -0.002(16)
C96 0.118(14) 0.081(12) 0.062(10) -0.011(9) 0.002(10) 0.004(11)
C55 0.103(12) 0.053(9) 0.056(8) 0.008(7) -0.006(9) 0.014(9)
C83 0.172(18) 0.047(11) 0.053(10) -0.004(8) -0.002(12) 0.025(13)
C57 0.17(2) 0.026(9) 0.046(9) -0.004(7) 0.006(11) 0.030(12)
C30 0.073(12) 0.025(8) 0.031(7) -0.001(6) -0.006(8) 0.006(8)
C75 0.099(13) 0.073(11) 0.064(10) 0.006(9) -0.011(10) 0.009(10)
F1AA 0.09(3) 0.05(2) 0.13(3) -0.02(2) 0.05(2) -0.006(16)
F6 0.09(3) 0.046(13) 0.17(4) 0.03(2) 0.05(3) -0.001(16)

loop_
_atom_type_symbol
_atom_type_description
_atom_type_scat_dispersion_real
_atom_type_scat_dispersion_imag
_atom_type_scat_source
C C 0.0181 0.0091 'International Tables Vol C Tables 4.2.6.8 and 6.1.1.4'
H H 0.0000 0.0000 'International Tables Vol C Tables 4.2.6.8 and 6.1.1.4'
Co Co -2.3653 3.6143 'International Tables Vol C Tables 4.2.6.8 and 6.1.1.4'
F F 0.0727 0.0534 'International Tables Vol C Tables 4.2.6.8 and 6.1.1.4'
N N 0.0311 0.0180 'International Tables Vol C Tables 4.2.6.8 and 6.1.1.4'
O O 0.0492 0.0322 'International Tables Vol C Tables 4.2.6.8 and 6.1.1.4'

loop_
_geom_angle_atom_site_label_1
_geom_angle_atom_site_label_2
_geom_angle_atom_site_label_3
_geom_angle
_geom_angle_site_symmetry_1
_geom_angle_site_symmetry_3
_geom_angle_publ_flag
O1 Co1 O9 90.2(4) . . ?
O1 Co1 O11 93.9(4) . . ?
O1 Co1 O12 93.7(4) . 5_545 ?
O1 Co1 O17 95.3(4) . . ?
O1 Co1 N18 176.7(4) . . ?
O9 Co1 O12 89.5(5) . 5_545 ?
O9 Co1 N18 86.6(5) . . ?
O11 Co1 O9 176.0(5) . . ?
O11 Co1 O12 90.2(5) . 5_545 ?
O11 Co1 N18 89.4(4) . . ?
O12 Co1 N18 86.0(4) 5_545 . ?
O17 Co1 O9 88.1(5) . . ?
O17 Co1 O11 91.6(5) . . ?
O17 Co1 O12 170.7(5) . 5_545 ?
O17 Co1 N18 84.9(4) . . ?
O2 Co2 O2 77.6(3) . 5_545 ?
O3 Co2 O2 93.5(3) 5_545 . ?
O3 Co2 O2 91.0(3) . . ?
O3 Co2 O2 93.5(3) . 5_545 ?
O3 Co2 O2 91.0(3) 5_545 5_545 ?
O3 Co2 O3 174.2(5) . 5_545 ?
O3 Co2 O5 90.6(5) . 5_545 ?
O3 Co2 O5 85.7(5) 5_545 5_545 ?
O3 Co2 O5 90.6(5) 5_545 . ?
O3 Co2 O5 85.7(5) . . ?
O5 Co2 O2 167.8(3) . 5_545 ?
O5 Co2 O2 167.8(3) 5_545 . ?
O5 Co2 O2 90.2(3) 5_545 5_545 ?
O5 Co2 O2 90.2(3) . . ?
O5 Co2 O5 102.1(5) . 5_545 ?
O1 Co3 O4 93.7(3) . . ?
O1 Co3 N7 174.8(4) . . ?
O1 Co3 O16 88.0(4) . . ?
O4 Co3 N7 89.8(5) . . ?
O4 Co3 O16 90.8(5) . . ?
O6 Co3 O1 96.8(4) . . ?
O6 Co3 O4 90.4(5) . . ?
O6 Co3 N7 87.0(5) . . ?
O6 Co3 O16 174.9(5) . . ?
N7 Co3 O16 88.1(5) . . ?
O15 Co3 O1 91.4(4) . . ?
O15 Co3 O4 174.9(5) . . ?
O15 Co3 O6 89.2(5) . . ?
O15 Co3 N7 85.1(5) . . ?
O15 Co3 O16 89.2(6) . . ?
O1 Co4 N8 176.9(4) . . ?
O1 Co4 O10 90.4(4) . . ?
O1 Co4 O22 91.7(4) . 5_545 ?
O10 Co4 N8 86.4(5) . . ?
O20 Co4 O1 95.3(4) . . ?
O20 Co4 N8 87.8(5) . . ?
O20 Co4 O10 173.1(6) . . ?
O20 Co4 O22 90.0(6) . 5_545 ?
O22 Co4 N8 88.3(4) 5_545 . ?
O22 Co4 O10 86.0(8) 5_545 . ?
O24 Co4 O1 90.7(4) . . ?
O24 Co4 N8 89.1(4) . . ?
O24 Co4 O10 90.3(5) . . ?
O24 Co4 O20 93.5(8) . . ?
O24 Co4 O22 175.6(7) . 5_545 ?
O2 Co5 Co5 48.02(15) . 3_655 ?
O2 Co5 O33 77.1(4) . 3_655 ?
O2 Co5 O33 78.9(4) . . ?
O2 Co5 N3AA 171(4) . 2_565 ?
O2 Co5 O0AA 96.5(4) . 3_665 ?
O33 Co5 Co5 51.6(6) . 3_655 ?
O33 Co5 Co5 49.2(4) 3_655 3_655 ?
O33 Co5 O33 90.9(5) . 3_655 ?
N3AA Co5 Co5 123(4) 2_565 3_655 ?
N3AA Co5 O33 98(4) 2_565 3_655 ?
N3AA Co5 O33 94(4) 2_565 . ?
O0AA Co5 Co5 127.0(4) 3_665 3_655 ?
O0AA Co5 O33 173.4(5) 3_665 3_655 ?
O0AA Co5 O33 89.1(6) 3_665 . ?
O0AA Co5 N3AA 89(4) 3_665 2_565 ?
Co1 O1 Co3 123.0(3) . . ?
Co1 O1 Co4 120.4(4) . . ?
Co4 O1 Co3 116.5(4) . . ?
Co2 O2 Co2 102.4(3) 3_655 . ?
Co5 O2 Co2 117.96(12) 3_655 3_655 ?
Co5 O2 Co2 117.58(12) 3_655 . ?
Co5 O2 Co2 117.58(13) . 3_655 ?
Co5 O2 Co2 117.96(12) . . ?
Co5 O2 Co5 84.0(3) . 3_655 ?
C7 O3 Co2 129.1(11) 6_655 . ?
C19 O4 Co3 130.0(10) . . ?
C71 O5 Co2 131.0(9) . . ?
C48 O6 Co3 133.9(11) . . ?
C36 N7 Co3 123.0(9) 4_655 . ?
C27 N7 Co3 117.8(9) . . ?
C27 N7 C36 118.7(12) . 4_655 ?
C136 N8 Co4 120.3(5) . . ?
C136 N8 C66 120.0 . . ?
C66 N8 Co4 119.6(5) . . ?
C4 N8 Co4 117.2(11) . . ?
C4 N8 C136 79.4(16) . . ?
C4 N8 C66 71.6(17) . . ?
C4 N8 C0AA 121.0(15) . . ?
C0AA N8 Co4 121.8(12) . . ?
C0AA N8 C136 73.6(15) . . ?
C0AA N8 C66 78.4(15) . . ?
N8 C136 C93 120.0 . . ?
N8 C136 C4 49.6(9) . . ?
N8 C136 C0AA 52.7(9) . . ?
C93 C136 C4 90.5(7) . . ?
C93 C136 C0AA 91.1(7) . . ?
C0AA C136 C4 88.4(14) . . ?
C136 C93 C42 120.0 . . ?
C136 C93 C1AA 88.8(8) . . ?
C136 C93 C12 88.9(7) . . ?
C136 C93 F41 109.2(15) . . ?
C42 C93 C1AA 54.1(9) . . ?
C42 C93 C12 49.1(9) . . ?
C42 C93 F41 116.8(16) . . ?
C1AA C93 C12 86.3(13) . . ?
F41 C93 C1AA 93(3) . . ?
F41 C93 C12 161.9(16) . . ?
C93 C42 C71 124.1(9) . . ?
C93 C42 C12 82.0(16) . . ?
C86 C42 C93 120.0 . . ?
C86 C42 C71 114.8(9) . . ?
C86 C42 C12 67.4(18) . . ?
C1AA C42 C93 71.2(13) . . ?
C1AA C42 C86 78.1(13) . . ?
C1AA C42 C71 132.5(16) . . ?
C1AA C42 C12 116.4(14) . . ?
C12 C42 C71 110.4(17) . . ?
C42 C86 C1AA 50.6(8) . . ?
C42 C86 C12 56.4(11) . . ?
C66 C86 C42 120.0 . . ?
C66 C86 C1AA 88.9(7) . . ?
C66 C86 C12 88.7(8) . . ?
C12 C86 C1AA 91.3(13) . . ?
F37 C86 C42 125.3(12) . . ?
F37 C86 C66 114.6(12) . . ?
F37 C86 C1AA 136(2) . . ?
F37 C86 C12 124(2) . . ?
N8 C66 C4 53.3(11) . . ?
N8 C66 C0AA 50.3(8) . . ?
C86 C66 N8 120.0 . . ?
C86 C66 C4 90.5(8) . . ?
C86 C66 C0AA 91.0(7) . . ?
C4 C66 C0AA 90.2(15) . . ?
C21 O9 Co1 139.3(11) . . ?
C13 O10 Co4 137.1(11) . . ?
C13 O11 Co1 130.6(10) . . ?
C29 O12 Co1 131.1(10) . 5_545 ?
O10 C13 O11 127.5(14) . . ?
O10 C13 C26 113.1(12) . . ?
O11 C13 C26 118.9(12) . . ?
C21 O15 Co3 134.9(11) . . ?
C39 O16 Co3 137.9(13) . . ?
C39 O17 Co1 130.3(9) . . ?
C35 N18 Co1 125.2(8) 2_665 . ?
C2 N18 Co1 116.2(10) 2_665 . ?
C2 N18 C35 117.2(12) 2_665 2_665 ?
O4 C19 C23 116.0(14) . . ?
O4 C19 O24 125.7(15) . . ?
O24 C19 C23 116.1(13) . . ?
C48 O20 Co4 132.5(11) . . ?
O9 C21 O15 122.9(12) . . ?
O9 C21 C25 122.2(17) . . ?
O15 C21 C25 114.8(16) . . ?
C29 O22 Co4 137.7(12) . 5_545 ?
C19 C23 C3 118.9(11) . 2_565 ?
C47 C23 C19 129.6(12) . . ?
C47 C23 C3 110.6(12) . 2_565 ?
C19 O24 Co4 139.8(11) . . ?
C37 C25 C21 123.0(17) . . ?
C37 C25 C51 120.0(12) . . ?
C51 C25 C21 116.9(16) . . ?
C34 C26 C13 120.7(11) . . ?
C63 C26 C13 117.8(11) . . ?
C63 C26 C34 121.1(12) . . ?
O12 C29 C30 113.5(13) . . ?
O22 C29 O12 130.0(15) . . ?
O22 C29 C30 114.3(15) . . ?
Co5 O33 Co5 79.2(4) . 3_655 ?
C71 O33 Co5 111.9(14) . 3_655 ?
C71 O33 Co5 128.2(12) . . ?
C35 C34 C26 118.9(13) . . ?
F5 C34 C26 122.9(13) . . ?
F5 C34 C35 118.2(13) . . ?
C34 C35 N18 121.9(13) . 4_645 ?
C47 C36 N7 119.2(12) . 2_565 ?
C25 C37 C51 119.8(16) . 3_765 ?
O16 C39 O17 119.5(14) . . ?
O16 C39 C82 129.9(18) . . ?
O17 C39 C82 110.6(14) . . ?
C64 C41 C6AA 120.0 . . ?
C41 C64 C133 116.3(11) . . ?
C38 C64 C41 120.0 . . ?
C38 C64 C133 123.6(11) . . ?
C64 C38 C54 120.0 . . ?
C38 C54 C32 120.0 . . ?
C38 C54 C55 124.8(11) . . ?
C32 C54 C55 115.2(11) . . ?
C6AA C32 C54 120.0 . . ?
C41 C6AA C56 119.1(12) . . ?
C32 C6AA C41 120.0 . . ?
C32 C6AA C56 120.6(12) . . ?
C48 C44 C105 121.6(16) . . ?
C58 C44 C48 125.8(17) . . ?
C58 C44 C105 112.4(15) . . ?
C23 C47 C36 126.6(12) . . ?
C23 C47 F40 120.2(13) . . ?
C36 C47 F40 113.2(13) . . ?
O6 C48 O20 126.3(15) . . ?
O6 C48 C44 117.6(16) . . ?
O20 C48 C44 116.1(15) . . ?
C25 C51 C37 112.6(16) . 3_765 ?
C65 C56 C6AA 128.4(18) . . ?
C65 C56 C116 114.3(17) . . ?
C116 C56 C6AA 115.2(18) . . ?
C44 C58 C65 121.3(18) . . ?
C26 C63 C2 117.2(13) . . ?
C56 C65 C58 123(2) . . ?
O5 C71 C42 114.2(12) . . ?
O5 C71 O33 124.3(13) . . ?
O33 C71 C42 115.3(13) . . ?
C5AA C82 C39 125.9(12) . . ?
C5AA C82 C97 120.0 . . ?
C97 C82 C39 114.0(12) . . ?
C82 C5AA C2AA 120.0 . . ?
F0AA C5AA C82 122.8(9) . . ?
F0AA C5AA C2AA 117.1(8) . . ?
N3AA C2AA C5AA 120.0 . . ?
C2AA N3AA Co5 118.2(8) . 4_655 ?
C2AA N3AA C4AA 120.0 . . ?
C4AA N3AA Co5 121.8(8) . 4_655 ?
C97 C4AA N3AA 120.0 . . ?
C4AA C97 C82 120.0 . . ?
F27 C97 C82 112.7(11) . . ?
F27 C97 C4AA 125.0(11) . . ?
C116 C105 C44 115.4(19) . . ?
C105 C116 C56 127(2) . . ?
C3AA C133 C64 118.1(11) . . ?
C3AA C133 C16 120.0 . . ?
C16 C133 C64 121.3(11) . . ?
C133 C3AA C18 120.0 . . ?
C11 C18 C3AA 120.0 . . ?
C18 C11 C7 119.4(11) . . ?
C9 C11 C18 120.0 . . ?
C9 C11 C7 120.3(12) . . ?
C11 C9 C16 120.0 . . ?
C9 C16 C133 120.0 . . ?
O3 C7 C11 117.7(15) 6_565 . ?
O0AA C7 O3 122.7(16) . 6_565 ?
O0AA C7 C11 119.1(15) . . ?
C7 O0AA Co5 134.7(12) . 3_665 ?
N18 C2 C63 119.8(14) 4_645 . ?
C27 C3 C23 119.5(15) . 4_655 ?
F31 C3 C23 103.1(16) . 4_655 ?
F31 C3 C27 132(2) . . ?
N8 C4 C136 51.0(10) . . ?
N8 C4 C66 55.0(10) . . ?
N8 C4 C1AA 118.6(19) . . ?
C66 C4 C136 91.2(11) . . ?
C1AA C4 C136 83.3(16) . . ?
C1AA C4 C66 94.8(18) . . ?
C93 C1AA C86 91.6(10) . . ?
C42 C1AA C93 54.8(9) . . ?
C42 C1AA C86 51.2(8) . . ?
C42 C1AA C4 121.2(18) . . ?
C4 C1AA C93 97.0(17) . . ?
C4 C1AA C86 85.3(17) . . ?
F1AA C1AA C93 120(2) . . ?
F1AA C1AA C42 123(2) . . ?
F1AA C1AA C86 137(2) . . ?
F1AA C1AA C4 116(2) . . ?
C42 C12 C93 48.9(9) . . ?
C42 C12 C86 56.1(10) . . ?
C42 C12 C0AA 120.1(18) . . ?
C86 C12 C93 90.7(9) . . ?
C0AA C12 C93 83.6(19) . . ?
C0AA C12 C86 99(2) . . ?
F6 C12 C93 151(3) . . ?
F6 C12 C42 109(3) . . ?
F6 C12 C86 89(4) . . ?
F6 C12 C0AA 125(3) . . ?
N8 C0AA C136 53.8(9) . . ?
N8 C0AA C66 51.3(9) . . ?
N8 C0AA C12 116.9(18) . . ?
C136 C0AA C66 90.2(9) . . ?
C12 C0AA C136 95.5(19) . . ?
C12 C0AA C66 81(2) . . ?
C3 C27 N7 115.8(15) . . ?
C55 C96 C75 120.0 . . ?
C96 C55 C54 119.9(11) . . ?
C83 C55 C54 119.9(11) . . ?
C83 C55 C96 120.0 . . ?
C55 C83 C57 120.0 . . ?
C83 C57 C30 120.0 . . ?
C57 C30 C29 120.7(10) . . ?
C75 C30 C29 117.9(10) . . ?
C75 C30 C57 120.0 . . ?
C30 C75 C96 120.0 . . ?

loop_
_geom_bond_atom_site_label_1
_geom_bond_atom_site_label_2
_geom_bond_distance
_geom_bond_site_symmetry_2
_geom_bond_publ_flag
Co1 O1 1.986(9) . ?
Co1 O9 2.083(12) . ?
Co1 O11 2.073(11) . ?
Co1 O12 2.099(10) 5_545 ?
Co1 O17 2.054(11) . ?
Co1 N18 2.138(10) . ?
Co2 O2 2.106(4) . ?
Co2 O2 2.106(4) 5_545 ?
Co2 O3 2.078(8) 5_545 ?
Co2 O3 2.078(8) . ?
Co2 O5 2.084(8) 5_545 ?
Co2 O5 2.084(8) . ?
Co3 O1 2.050(9) . ?
Co3 O4 2.094(9) . ?
Co3 O6 2.039(11) . ?
Co3 N7 2.117(11) . ?
Co3 O15 2.024(14) . ?
Co3 O16 2.210(13) . ?
Co4 O1 2.047(5) . ?
Co4 N8 2.176(6) . ?
Co4 O10 2.092(13) . ?
Co4 O20 2.029(13) . ?
Co4 O22 2.066(13) 5_545 ?
Co4 O24 1.991(11) . ?
Co5 Co5 2.776(6) 3_655 ?
Co5 O2 2.075(6) . ?
Co5 O33 2.138(14) . ?
Co5 O33 2.216(19) 3_655 ?
Co5 N3AA 2.11(5) 2_565 ?
Co5 O0AA 2.100(12) 3_665 ?
O2 Co2 2.106(4) 3_655 ?
O2 Co5 2.075(6) 3_655 ?
O3 C7 1.293(19) 6_655 ?
O4 C19 1.224(18) . ?
O5 C71 1.322(15) . ?
O6 C48 1.28(2) . ?
N7 C36 1.397(12) 4_655 ?
N7 C27 1.366(17) . ?
N8 C136 1.3900 . ?
N8 C66 1.3900 . ?
N8 C4 1.36(2) . ?
N8 C0AA 1.370(16) . ?
C136 C93 1.3900 . ?
C136 C4 1.76(3) . ?
C136 C0AA 1.65(3) . ?
C93 C42 1.3900 . ?
C93 C1AA 1.61(3) . ?
C93 C12 1.83(3) . ?
C93 F41 1.396(19) . ?
C42 C86 1.3900 . ?
C42 C71 1.533(14) . ?
C42 C1AA 1.38(2) . ?
C42 C12 1.395(17) . ?
C86 C66 1.3900 . ?
C86 C1AA 1.74(3) . ?
C86 C12 1.55(4) . ?
C86 F37 1.327(16) . ?
C66 C4 1.61(3) . ?
C66 C0AA 1.74(3) . ?
O9 C21 1.17(2) . ?
O10 C13 1.209(18) . ?
O11 C13 1.281(17) . ?
O12 Co1 2.100(10) 5_545 ?
O12 C29 1.206(19) . ?
C13 C26 1.500(18) . ?
O15 C21 1.34(2) . ?
O16 C39 1.08(2) . ?
O17 C39 1.42(2) . ?
N18 C35 1.497(13) 2_665 ?
N18 C2 1.294(17) 2_665 ?
C19 C23 1.493(19) . ?
C19 O24 1.26(2) . ?
O20 C48 1.32(2) . ?
C21 C25 1.480(17) . ?
O22 Co4 2.066(13) 5_545 ?
O22 C29 1.12(2) . ?
C23 C47 1.317(16) . ?
C23 C3 1.556(16) 2_565 ?
C25 C37 1.32(2) . ?
C25 C51 1.44(2) . ?
C26 C34 1.494(14) . ?
C26 C63 1.286(17) . ?
C29 C30 1.603(17) . ?
O33 Co5 2.216(19) 3_655 ?
O33 C71 1.33(2) . ?
C34 C35 1.286(16) . ?
C34 F5 1.270(15) . ?
C35 N18 1.497(13) 4_645 ?
C36 N7 1.397(12) 2_565 ?
C36 C47 1.366(16) . ?
C37 C51 1.475(19) 3_765 ?
C39 C82 1.546(16) . ?
F40 C47 1.429(13) . ?
C41 C64 1.3900 . ?
C41 C6AA 1.3900 . ?
C64 C38 1.3900 . ?
C64 C133 1.530(11) . ?
C38 C54 1.3900 . ?
C54 C32 1.3900 . ?
C54 C55 1.478(12) . ?
C32 C6AA 1.3900 . ?
C6AA C56 1.517(18) . ?
C44 C48 1.40(2) . ?
C44 C58 1.39(2) . ?
C44 C105 1.48(3) . ?
C51 C37 1.475(19) 3_765 ?
C56 C65 1.29(3) . ?
C56 C116 1.39(3) . ?
C58 C65 1.39(2) . ?
C63 C2 1.532(15) . ?
C82 C5AA 1.3900 . ?
C82 C97 1.3900 . ?
C5AA C2AA 1.3900 . ?
C5AA F0AA 1.343(16) . ?
C2AA N3AA 1.3900 . ?
N3AA Co5 2.110(9) 4_655 ?
N3AA C4AA 1.3900 . ?
C4AA C97 1.3900 . ?
C97 F27 1.280(14) . ?
C105 C116 1.36(2) . ?
C133 C3AA 1.3900 . ?
C133 C16 1.3900 . ?
C3AA C18 1.3900 . ?
C18 C11 1.3900 . ?
C11 C9 1.3900 . ?
C11 C7 1.43(2) . ?
C9 C16 1.3900 . ?
C7 O3 1.293(19) 6_565 ?
C7 O0AA 1.23(2) . ?
O0AA Co5 2.100(12) 3_665 ?
C2 N18 1.294(17) 4_645 ?
C3 C23 1.556(16) 4_655 ?
C3 C27 1.352(14) . ?
C3 F31 0.984(16) . ?
C4 C1AA 1.386(17) . ?
C1AA F1AA 1.33(2) . ?
C12 C0AA 1.41(2) . ?
C12 F6 1.38(3) . ?
C96 C55 1.3900 . ?
C96 C75 1.3900 . ?
C55 C83 1.3900 . ?
C83 C57 1.3900 . ?
C57 C30 1.3900 . ?
C30 C75 1.3900 . ?

loop_
_smtbx_masks_void_nr
_smtbx_masks_void_average_x
_smtbx_masks_void_average_y
_smtbx_masks_void_average_z
_smtbx_masks_void_volume
_smtbx_masks_void_count_electrons
_smtbx_masks_void_content
1 -0.513 -0.759 -0.962 9895.3 2002.2 ?
